data_4511698
loop_
_publ_author_name
'Mobin, Shaikh M.'
'Mishra, Veenu'
'Chaudhary, Archana'
'Rai, Dhirendra K.'
'Golov, Andrey A.'
'Mathur, Pradeep'

_publ_section_title
;
 Acid-Driven Dimensionality Control of Cd(II) Complexes: From Discrete
 Double Open Cubane to One- and Three-Dimensional Networks
;
_journal_issue 8
_journal_name_full 'Crystal Growth &amp; Design'
_journal_page_first 4124
_journal_paper_doi 10.1021/cg5007346
_journal_volume 14
_journal_year 2014
_chemical_formula_sum 'C14 H20 Cd5 Cl12 N2 O5'
_chemical_formula_weight 1283.72
_chemical_name_systematic
;
 ?
;
_space_group_IT_number 14
_symmetry_space_group_name_Hall '-P 2yn'
_symmetry_space_group_name_H-M 'P 1 21/n 1'
_atom_sites_solution_hydrogens geom
_atom_sites_solution_primary direct
_atom_sites_solution_secondary difmap
_audit_creation_method SHELXL-97
_cell_angle_alpha 90.00
_cell_angle_beta 94.890(5)
_cell_angle_gamma 90.00
_cell_formula_units_Z 4
_cell_length_a 9.8733(5)
_cell_length_b 20.4901(11)
_cell_length_c 17.2559(8)
_cell_measurement_temperature 150(2)
_cell_volume 3478.2(3)
_computing_structure_refinement 'SHELXL-97 (Sheldrick, 1997)'
_diffrn_ambient_temperature 150(2)
_diffrn_measured_fraction_theta_full 1.000
_diffrn_measured_fraction_theta_max 1.000
_diffrn_radiation_monochromator graphite
_diffrn_radiation_source 'fine-focus sealed tube'
_diffrn_radiation_type CuK\a
_diffrn_radiation_wavelength 1.54184
_diffrn_reflns_av_R_equivalents 0.0515
_diffrn_reflns_av_sigmaI/netI 0.0390
_diffrn_reflns_limit_h_max 8
_diffrn_reflns_limit_h_min -8
_diffrn_reflns_limit_k_max 17
_diffrn_reflns_limit_k_min -17
_diffrn_reflns_limit_l_max 14
_diffrn_reflns_limit_l_min -14
_diffrn_reflns_number 7569
_diffrn_reflns_theta_full 40.00
_diffrn_reflns_theta_max 40.00
_diffrn_reflns_theta_min 3.36
_exptl_absorpt_coefficient_mu 32.835
_exptl_absorpt_correction_T_max 0.1000
_exptl_absorpt_correction_T_min 0.0494
_exptl_crystal_density_diffrn 2.451
_exptl_crystal_density_method 'not measured'
_exptl_crystal_F_000 2408
_exptl_crystal_size_max 0.23
_exptl_crystal_size_mid 0.18
_exptl_crystal_size_min 0.13
_refine_diff_density_max 5.255
_refine_diff_density_min -1.425
_refine_diff_density_rms 0.511
_refine_ls_extinction_method none
_refine_ls_goodness_of_fit_ref 1.116
_refine_ls_hydrogen_treatment mixed
_refine_ls_matrix_type full
_refine_ls_number_parameters 343
_refine_ls_number_reflns 2100
_refine_ls_number_restraints 15
_refine_ls_restrained_S_all 1.112
_refine_ls_R_factor_all 0.1271
_refine_ls_R_factor_gt 0.1140
_refine_ls_shift/su_max 0.000
_refine_ls_shift/su_mean 0.000
_refine_ls_structure_factor_coef Fsqd
_refine_ls_weighting_details 'calc w=1/[\s^2^(Fo^2^)+(0.2000P)^2^+0.0000P] where P=(Fo^2^+2Fc^2^)/3'
_refine_ls_weighting_scheme calc
_refine_ls_wR_factor_gt 0.2728
_refine_ls_wR_factor_ref 0.2954
_reflns_number_gt 1490
_reflns_number_total 2100
_reflns_threshold_expression >2sigma(I)
_cod_data_source_file cg5007346_si_002.cif
_cod_data_source_block 3
_cod_depositor_comments 'Adding full bibliography for 4511696--4511703.cif.'
_cod_database_code 4511698

loop_
_symmetry_equiv_pos_as_xyz
'x, y, z'
'-x+1/2, y+1/2, -z+1/2'
'-x, -y, -z'
'x-1/2, -y-1/2, z-1/2'

loop_
_atom_site_label
_atom_site_type_symbol
_atom_site_fract_x
_atom_site_fract_y
_atom_site_fract_z
_atom_site_U_iso_or_equiv
_atom_site_adp_type
_atom_site_occupancy
_atom_site_symmetry_multiplicity
_atom_site_calc_flag
_atom_site_refinement_flags
C1 C 0.310(3) 0.2359(16) 0.3077(19) 0.100(10) Uani 1 1 d U
H1 H 0.3601 0.2090 0.2756 0.120 Uiso 1 1 calc R
C2 C 0.304(3) 0.2994(17) 0.2959(19) 0.092(10) Uani 1 1 d U
H2 H 0.3559 0.3181 0.2577 0.110 Uiso 1 1 calc R
C3 C 0.229(3) 0.3371(15) 0.3346(16) 0.082(9) Uani 1 1 d U
H3 H 0.2173 0.3816 0.3201 0.098 Uiso 1 1 calc R
N1 N 0.1658(18) 0.3128(13) 0.3968(12) 0.067(6) Uani 1 1 d .
H1A H 0.1227 0.3394 0.4264 0.080 Uiso 1 1 calc R
C5 C 0.170(3) 0.2482(15) 0.4122(16) 0.056(7) Uani 1 1 d .
C6 C 0.098(2) 0.2261(11) 0.4800(17) 0.080(9) Uani 1 1 d .
H6A H 0.0608 0.1818 0.4696 0.096 Uiso 1 1 calc R
H6B H 0.0218 0.2559 0.4874 0.096 Uiso 1 1 calc R
C7 C 0.195(3) 0.2247(13) 0.5543(14) 0.083(9) Uani 1 1 d .
H7A H 0.1454 0.2099 0.5985 0.099 Uiso 1 1 calc R
H7B H 0.2697 0.1932 0.5479 0.099 Uiso 1 1 calc R
C8 C -0.032(4) 0.2081(18) 0.232(2) 0.073(9) Uani 1 1 d .
H8 H -0.0463 0.1714 0.2637 0.088 Uiso 1 1 calc R
C9 C -0.085(3) 0.265(2) 0.2476(15) 0.064(8) Uani 1 1 d .
H9 H -0.1450 0.2675 0.2877 0.077 Uiso 1 1 calc R
C10 C -0.056(3) 0.3182(13) 0.2079(19) 0.051(7) Uani 1 1 d .
H10 H -0.0861 0.3598 0.2233 0.062 Uiso 1 1 calc R
C11 C 0.022(3) 0.3119(15) 0.1419(17) 0.056(7) Uani 1 1 d .
H11 H 0.0387 0.3487 0.1107 0.067 Uiso 1 1 calc R
C12 C 0.071(2) 0.2517(19) 0.1246(15) 0.049(7) Uani 1 1 d .
C13 C 0.142(2) 0.2394(12) 0.0540(13) 0.069(8) Uani 1 1 d .
H13A H 0.2017 0.2008 0.0632 0.083 Uiso 1 1 calc R
H13B H 0.2009 0.2773 0.0450 0.083 Uiso 1 1 calc R
C14 C 0.050(2) 0.2278(12) -0.0180(13) 0.073(8) Uani 1 1 d .
H14A H -0.0100 0.2662 -0.0283 0.088 Uiso 1 1 calc R
H14B H 0.1045 0.2221 -0.0630 0.088 Uiso 1 1 calc R
Cd1 Cd 0.83326(17) 0.05638(8) 0.48295(10) 0.0388(11) Uani 1 1 d .
Cd2 Cd 0.62684(17) 0.06405(10) 0.28644(10) 0.0374(11) Uani 1 1 d .
Cd3 Cd 0.43038(17) 0.06024(9) 0.08270(10) 0.0392(11) Uani 1 1 d .
Cd4 Cd 0.76507(17) -0.04809(9) 0.11817(10) 0.0382(11) Uani 1 1 d .
Cd5 Cd 0.96947(17) -0.04602(10) 0.31467(10) 0.0376(11) Uani 1 1 d .
Cl1 Cl 0.4196(7) 0.0579(3) 0.3627(4) 0.056(2) Uani 1 1 d .
Cl2 Cl 0.1983(7) 0.0675(3) 0.1319(4) 0.062(2) Uani 1 1 d .
Cl3 Cl 0.6345(6) -0.1357(3) 0.0359(3) 0.0428(19) Uani 1 1 d .
Cl4 Cl 1.0895(6) -0.1313(3) 0.4046(3) 0.048(2) Uani 1 1 d .
Cl5 Cl 0.7562(6) 0.1437(3) 0.3812(3) 0.049(2) Uani 1 1 d .
Cl6 Cl 0.5450(6) 0.1467(3) 0.1774(3) 0.048(2) Uani 1 1 d .
Cl7 Cl 0.7398(6) -0.0342(4) 0.3832(3) 0.039(2) Uani 1 1 d .
Cl8 Cl 0.5297(5) -0.0277(4) 0.1861(3) 0.035(2) Uani 1 1 d .
Cl9 Cl 1.0706(6) 0.0420(4) 0.4219(3) 0.041(2) Uani 1 1 d .
Cl10 Cl 0.8615(5) 0.0443(4) 0.2156(3) 0.038(2) Uani 1 1 d .
Cl11 Cl 0.6647(6) 0.0396(4) 0.0149(3) 0.040(2) Uani 1 1 d .
Cl12 Cl 0.8700(5) -0.1306(3) 0.2172(3) 0.049(2) Uani 1 1 d .
O1 O 0.2515(15) 0.2880(9) 0.5708(9) 0.086(6) Uani 1 1 d .
H1B H 0.2942 0.3004 0.5334 0.129 Uiso 1 1 calc R
O2 O -0.0322(15) 0.1707(8) -0.0096(8) 0.073(5) Uani 1 1 d .
H2A H -0.0796 0.1758 0.0281 0.109 Uiso 1 1 calc R
O101 O 0.6135(15) 0.0607(6) 0.5257(8) 0.046(5) Uani 1 1 d .
O102 O 1.1779(15) -0.0307(7) 0.2619(8) 0.045(4) Uani 1 1 d .
O103 O 0.9629(18) -0.0511(7) 0.0561(10) 0.066(6) Uani 1 1 d .
C4 C 0.243(3) 0.2084(14) 0.3677(17) 0.073(9) Uani 1 1 d .
H4 H 0.2470 0.1628 0.3772 0.088 Uiso 1 1 calc R
N2 N 0.042(2) 0.2018(11) 0.1712(18) 0.061(6) Uani 1 1 d .
H2A H 0.0732 0.1628 0.1609 0.073 Uiso 1 1 calc R

loop_
_atom_site_aniso_label
_atom_site_aniso_U_11
_atom_site_aniso_U_22
_atom_site_aniso_U_33
_atom_site_aniso_U_23
_atom_site_aniso_U_13
_atom_site_aniso_U_12
C1 0.069(18) 0.13(2) 0.10(2) -0.01(2) 0.029(18) -0.02(2)
C2 0.056(18) 0.14(2) 0.08(2) 0.01(2) 0.015(15) -0.03(2)
C3 0.08(2) 0.11(2) 0.05(2) 0.046(18) -0.005(17) 0.005(17)
N1 0.071(16) 0.08(2) 0.047(17) -0.011(14) 0.002(13) 0.009(14)
C5 0.08(2) 0.02(2) 0.06(2) 0.004(18) 0.001(17) -0.026(18)
C6 0.053(18) 0.05(2) 0.14(3) 0.015(19) 0.02(2) 0.007(14)
C7 0.08(2) 0.08(3) 0.08(2) 0.035(18) 0.017(19) -0.029(19)
C8 0.09(2) 0.07(3) 0.05(3) 0.004(19) 0.00(2) 0.00(2)
C9 0.059(19) 0.05(2) 0.09(3) 0.00(3) 0.026(17) 0.01(2)
C10 0.07(2) 0.03(2) 0.05(2) -0.002(18) -0.013(18) -0.012(16)
C11 0.08(2) 0.05(3) 0.04(2) 0.012(17) 0.004(17) -0.002(17)
C12 0.049(16) 0.04(2) 0.06(2) -0.01(2) 0.004(15) -0.005(18)
C13 0.065(18) 0.09(2) 0.058(19) -0.016(16) 0.047(18) 0.006(16)
C14 0.08(2) 0.09(2) 0.050(19) -0.005(16) -0.013(16) -0.002(17)
Cd1 0.0290(18) 0.0483(17) 0.0402(18) -0.0047(10) 0.0096(13) 0.0023(9)
Cd2 0.0296(18) 0.0453(18) 0.0386(18) -0.0009(9) 0.0111(13) 0.0021(8)
Cd3 0.0311(18) 0.0483(18) 0.0397(18) 0.0039(10) 0.0117(13) 0.0072(9)
Cd4 0.0301(18) 0.0448(18) 0.0405(18) -0.0015(9) 0.0078(13) 0.0035(9)
Cd5 0.0268(17) 0.0464(18) 0.0405(18) -0.0041(9) 0.0083(13) 0.0028(9)
Cl1 0.034(4) 0.075(5) 0.061(5) 0.001(4) 0.017(3) 0.003(3)
Cl2 0.049(4) 0.068(5) 0.073(5) 0.010(4) 0.028(4) 0.008(4)
Cl3 0.051(4) 0.034(4) 0.045(4) 0.004(3) 0.009(3) 0.003(3)
Cl4 0.060(4) 0.030(4) 0.052(4) -0.001(3) -0.004(3) 0.006(3)
Cl5 0.051(4) 0.040(4) 0.054(5) -0.002(3) -0.002(3) -0.001(3)
Cl6 0.050(4) 0.043(5) 0.051(5) 0.006(3) 0.005(3) 0.004(3)
Cl7 0.035(4) 0.039(4) 0.045(5) -0.010(3) 0.011(4) 0.001(3)
Cl8 0.029(4) 0.037(5) 0.040(5) 0.001(3) 0.014(4) -0.002(3)
Cl9 0.033(5) 0.045(5) 0.047(5) -0.009(3) 0.014(4) -0.002(3)
Cl10 0.028(4) 0.038(5) 0.049(5) -0.005(3) 0.011(4) -0.004(3)
Cl11 0.034(5) 0.044(4) 0.045(5) 0.006(3) 0.016(4) 0.003(3)
Cl12 0.058(5) 0.030(5) 0.057(5) -0.005(3) -0.006(4) 0.009(3)
O1 0.062(12) 0.100(16) 0.100(15) 0.027(12) 0.026(11) -0.022(11)
O2 0.062(11) 0.095(15) 0.062(12) -0.018(11) 0.017(9) -0.006(11)
O101 0.029(9) 0.066(11) 0.047(11) -0.015(8) 0.022(8) -0.010(8)
O102 0.031(9) 0.060(11) 0.046(10) -0.003(9) 0.027(7) -0.006(9)
O103 0.065(12) 0.057(12) 0.084(13) 0.003(9) 0.051(10) 0.002(9)
C4 0.07(2) 0.06(2) 0.09(2) -0.04(2) 0.008(18) 0.001(17)
N2 0.085(18) 0.04(2) 0.052(17) -0.012(17) -0.002(15) -0.010(14)

loop_
_atom_type_symbol
_atom_type_description
_atom_type_scat_dispersion_real
_atom_type_scat_dispersion_imag
_atom_type_scat_source
C C 0.0181 0.0091 'International Tables Vol C Tables 4.2.6.8 and 6.1.1.4'
H H 0.0000 0.0000 'International Tables Vol C Tables 4.2.6.8 and 6.1.1.4'
N N 0.0311 0.0180 'International Tables Vol C Tables 4.2.6.8 and 6.1.1.4'
O O 0.0492 0.0322 'International Tables Vol C Tables 4.2.6.8 and 6.1.1.4'
Cl Cl 0.3639 0.7018 'International Tables Vol C Tables 4.2.6.8 and 6.1.1.4'
Cd Cd 0.1185 4.6533 'International Tables Vol C Tables 4.2.6.8 and 6.1.1.4'

loop_
_geom_angle_atom_site_label_1
_geom_angle_atom_site_label_2
_geom_angle_atom_site_label_3
_geom_angle
_geom_angle_site_symmetry_1
_geom_angle_site_symmetry_3
C2 C1 C4 120(3) . .
C2 C1 H1 120.2 . .
C4 C1 H1 120.2 . .
C3 C2 C1 122(4) . .
C3 C2 H2 119.0 . .
C1 C2 H2 119.0 . .
C2 C3 N1 120(3) . .
C2 C3 H3 119.9 . .
N1 C3 H3 119.9 . .
C5 N1 C3 120(2) . .
C5 N1 H1A 120.1 . .
C3 N1 H1A 120.1 . .
N1 C5 C4 119(3) . .
N1 C5 C6 116(3) . .
C4 C5 C6 125(3) . .
C5 C6 C7 111.0(19) . .
C5 C6 H6A 109.4 . .
C7 C6 H6A 109.4 . .
C5 C6 H6B 109.4 . .
C7 C6 H6B 109.4 . .
H6A C6 H6B 108.0 . .
O1 C7 C6 111(2) . .
O1 C7 H7A 109.5 . .
C6 C7 H7A 109.5 . .
O1 C7 H7B 109.5 . .
C6 C7 H7B 109.5 . .
H7A C7 H7B 108.1 . .
C9 C8 N2 120(3) . .
C9 C8 H8 119.8 . .
N2 C8 H8 119.8 . .
C8 C9 C10 121(3) . .
C8 C9 H9 119.7 . .
C10 C9 H9 119.7 . .
C9 C10 C11 119(2) . .
C9 C10 H10 120.5 . .
C11 C10 H10 120.5 . .
C12 C11 C10 119(2) . .
C12 C11 H11 120.7 . .
C10 C11 H11 120.7 . .
N2 C12 C11 117(2) . .
N2 C12 C13 120(3) . .
C11 C12 C13 122(3) . .
C12 C13 C14 114.5(17) . .
C12 C13 H13A 108.6 . .
C14 C13 H13A 108.6 . .
C12 C13 H13B 108.6 . .
C14 C13 H13B 108.6 . .
H13A C13 H13B 107.6 . .
O2 C14 C13 110.7(19) . .
O2 C14 H14A 109.5 . .
C13 C14 H14A 109.5 . .
O2 C14 H14B 109.5 . .
C13 C14 H14B 109.5 . .
H14A C14 H14B 108.1 . .
O101 Cd1 Cl4 87.9(4) . 3_756
O101 Cd1 Cl5 87.7(4) . .
Cl4 Cd1 Cl5 98.8(2) 3_756 .
O101 Cd1 Cl7 87.2(4) . .
Cl4 Cd1 Cl7 170.8(2) 3_756 .
Cl5 Cd1 Cl7 88.7(2) . .
O101 Cd1 Cl9 173.4(3) . .
Cl4 Cd1 Cl9 98.74(18) 3_756 .
Cl5 Cd1 Cl9 91.5(2) . .
Cl7 Cd1 Cl9 86.26(19) . .
O101 Cd1 Cl9 97.1(4) . 3_756
Cl4 Cd1 Cl9 85.41(19) 3_756 3_756
Cl5 Cd1 Cl9 173.77(19) . 3_756
Cl7 Cd1 Cl9 87.6(2) . 3_756
Cl9 Cd1 Cl9 83.3(2) . 3_756
Cl1 Cd2 Cl5 94.7(2) . .
Cl1 Cd2 Cl6 101.11(19) . .
Cl5 Cd2 Cl6 98.8(2) . .
Cl1 Cd2 Cl8 92.30(18) . .
Cl5 Cd2 Cl8 171.10(18) . .
Cl6 Cd2 Cl8 85.3(2) . .
Cl1 Cd2 Cl10 167.8(2) . .
Cl5 Cd2 Cl10 89.11(19) . .
Cl6 Cd2 Cl10 89.7(2) . .
Cl8 Cd2 Cl10 82.97(17) . .
Cl1 Cd2 Cl7 87.29(18) . .
Cl5 Cd2 Cl7 85.8(2) . .
Cl6 Cd2 Cl7 170.00(19) . .
Cl8 Cd2 Cl7 89.0(2) . .
Cl10 Cd2 Cl7 81.40(19) . .
Cl2 Cd3 Cl3 93.4(2) . 3_655
Cl2 Cd3 Cl6 96.2(2) . .
Cl3 Cd3 Cl6 98.9(2) 3_655 .
Cl2 Cd3 Cl8 96.21(18) . .
Cl3 Cd3 Cl8 168.86(18) 3_655 .
Cl6 Cd3 Cl8 85.6(2) . .
Cl2 Cd3 Cl11 171.8(2) . .
Cl3 Cd3 Cl11 85.1(2) 3_655 .
Cl6 Cd3 Cl11 92.04(19) . .
Cl8 Cd3 Cl11 84.54(19) . .
Cl2 Cd3 Cl11 88.7(2) . 3_655
Cl3 Cd3 Cl11 85.0(2) 3_655 3_655
Cl6 Cd3 Cl11 173.55(18) . 3_655
Cl8 Cd3 Cl11 89.7(2) . 3_655
Cl11 Cd3 Cl11 83.09(19) . 3_655
O103 Cd4 Cl12 89.0(4) . .
O103 Cd4 Cl3 97.5(4) . .
Cl12 Cd4 Cl3 93.6(2) . .
O103 Cd4 Cl10 92.3(4) . .
Cl12 Cd4 Cl10 86.9(2) . .
Cl3 Cd4 Cl10 170.19(19) . .
O103 Cd4 Cl11 89.3(4) . .
Cl12 Cd4 Cl11 177.95(19) . .
Cl3 Cd4 Cl11 87.8(2) . .
Cl10 Cd4 Cl11 92.0(2) . .
O103 Cd4 Cl8 172.5(4) . .
Cl12 Cd4 Cl8 97.23(19) . .
Cl3 Cd4 Cl8 86.48(19) . .
Cl10 Cd4 Cl8 83.74(19) . .
Cl11 Cd4 Cl8 84.36(19) . .
O102 Cd5 Cl12 97.8(4) . .
O102 Cd5 Cl4 87.1(4) . .
Cl12 Cd5 Cl4 93.9(2) . .
O102 Cd5 Cl7 166.6(4) . .
Cl12 Cd5 Cl7 93.43(18) . .
Cl4 Cd5 Cl7 99.27(19) . .
O102 Cd5 Cl10 88.5(4) . .
Cl12 Cd5 Cl10 86.5(2) . .
Cl4 Cd5 Cl10 175.68(19) . .
Cl7 Cd5 Cl10 85.0(2) . .
O102 Cd5 Cl9 83.8(4) . .
Cl12 Cd5 Cl9 178.1(2) . .
Cl4 Cd5 Cl9 85.2(2) . .
Cl7 Cd5 Cl9 85.09(19) . .
Cl10 Cd5 Cl9 94.6(2) . .
Cd4 Cl3 Cd3 95.6(2) . 3_655
Cd1 Cl4 Cd5 98.3(2) 3_756 .
Cd2 Cl5 Cd1 95.4(2) . .
Cd3 Cl6 Cd2 95.9(2) . .
Cd1 Cl7 Cd5 95.1(2) . .
Cd1 Cl7 Cd2 89.0(2) . .
Cd5 Cl7 Cd2 96.4(2) . .
Cd3 Cl8 Cd2 92.8(2) . .
Cd3 Cl8 Cd4 95.43(19) . .
Cd2 Cl8 Cd4 96.57(18) . .
Cd1 Cl9 Cd5 93.35(18) . .
Cd1 Cl9 Cd1 96.7(2) . 3_756
Cd5 Cl9 Cd1 90.5(2) . 3_756
Cd4 Cl10 Cd5 90.7(2) . .
Cd4 Cl10 Cd2 96.70(18) . .
Cd5 Cl10 Cd2 97.0(2) . .
Cd4 Cl11 Cd3 95.7(2) . .
Cd4 Cl11 Cd3 89.8(2) . 3_655
Cd3 Cl11 Cd3 96.91(19) . 3_655
Cd5 Cl12 Cd4 95.9(2) . .
C7 O1 H1B 109.5 . .
C14 O2 H2A 109.5 . .
C5 C4 C1 119(3) . .
C5 C4 H4 120.6 . .
C1 C4 H4 120.6 . .
C8 N2 C12 124(2) . .
C8 N2 H2A 118.1 . .
C12 N2 H2A 118.1 . .

loop_
_geom_bond_atom_site_label_1
_geom_bond_atom_site_label_2
_geom_bond_distance
_geom_bond_site_symmetry_2
C1 C2 1.32(4) .
C1 C4 1.40(3) .
C1 H1 0.9500 .
C2 C3 1.29(3) .
C2 H2 0.9500 .
C3 N1 1.38(3) .
C3 H3 0.9500 .
N1 C5 1.35(3) .
N1 H1A 0.8800 .
C5 C4 1.36(3) .
C5 C6 1.49(3) .
C6 C7 1.53(3) .
C6 H6A 0.9900 .
C6 H6B 0.9900 .
C7 O1 1.43(3) .
C7 H7A 0.9900 .
C7 H7B 0.9900 .
C8 C9 1.31(3) .
C8 N2 1.33(3) .
C8 H8 0.9500 .
C9 C10 1.34(3) .
C9 H9 0.9500 .
C10 C11 1.43(3) .
C10 H10 0.9500 .
C11 C12 1.37(3) .
C11 H11 0.9500 .
C12 N2 1.35(3) .
C12 C13 1.48(3) .
C13 C14 1.50(2) .
C13 H13A 0.9900 .
C13 H13B 0.9900 .
C14 O2 1.44(2) .
C14 H14A 0.9900 .
C14 H14B 0.9900 .
Cd1 O101 2.352(15) .
Cd1 Cl4 2.540(6) 3_756
Cd1 Cl5 2.576(6) .
Cd1 Cl7 2.644(7) .
Cd1 Cl9 2.666(6) .
Cd1 Cl9 2.719(7) 3_756
Cd2 Cl1 2.528(6) .
Cd2 Cl5 2.572(6) .
Cd2 Cl6 2.608(6) .
Cd2 Cl8 2.677(6) .
Cd2 Cl10 2.740(6) .
Cd2 Cl7 2.787(7) .
Cd3 Cl2 2.515(7) .
Cd3 Cl3 2.602(6) 3_655
Cd3 Cl6 2.603(6) .
Cd3 Cl8 2.663(6) .
Cd3 Cl11 2.713(6) .
Cd3 Cl11 2.763(7) 3_655
Cd4 O103 2.308(17) .
Cd4 Cl12 2.558(6) .
Cd4 Cl3 2.566(6) .
Cd4 Cl10 2.654(6) .
Cd4 Cl11 2.662(7) .
Cd4 Cl8 2.723(6) .
Cd5 O102 2.341(14) .
Cd5 Cl12 2.553(6) .
Cd5 Cl4 2.560(6) .
Cd5 Cl7 2.656(6) .
Cd5 Cl10 2.679(7) .
Cd5 Cl9 2.712(6) .
Cl3 Cd3 2.602(6) 3_655
Cl4 Cd1 2.540(6) 3_756
Cl9 Cd1 2.719(7) 3_756
Cl11 Cd3 2.763(7) 3_655
O1 H1B 0.8400 .
O2 H2A 0.8400 .
C4 H4 0.9500 .
N2 H2A 0.8800 .

loop_
_geom_torsion_atom_site_label_1
_geom_torsion_atom_site_label_2
_geom_torsion_atom_site_label_3
_geom_torsion_atom_site_label_4
_geom_torsion
_geom_torsion_site_symmetry_1
_geom_torsion_site_symmetry_4
C4 C1 C2 C3 -5(5) . .
C1 C2 C3 N1 8(5) . .
C2 C3 N1 C5 -7(4) . .
C3 N1 C5 C4 3(3) . .
C3 N1 C5 C6 -179(2) . .
N1 C5 C6 C7 -92(3) . .
C4 C5 C6 C7 85(3) . .
C5 C6 C7 O1 59(3) . .
N2 C8 C9 C10 -6(4) . .
C8 C9 C10 C11 7(4) . .
C9 C10 C11 C12 -4(3) . .
C10 C11 C12 N2 1(3) . .
C10 C11 C12 C13 174.5(19) . .
N2 C12 C13 C14 91(3) . .
C11 C12 C13 C14 -82(3) . .
C12 C13 C14 O2 -62(3) . .
O103 Cd4 Cl3 Cd3 -78.3(4) . 3_655
Cl12 Cd4 Cl3 Cd3 -167.69(18) . 3_655
Cl10 Cd4 Cl3 Cd3 99.8(11) . 3_655
Cl11 Cd4 Cl3 Cd3 10.80(19) . 3_655
Cl8 Cd4 Cl3 Cd3 95.3(2) . 3_655
O102 Cd5 Cl4 Cd1 90.4(4) . 3_756
Cl12 Cd5 Cl4 Cd1 -171.95(17) . 3_756
Cl7 Cd5 Cl4 Cd1 -77.8(2) . 3_756
Cl10 Cd5 Cl4 Cd1 93(3) . 3_756
Cl9 Cd5 Cl4 Cd1 6.4(2) . 3_756
Cl1 Cd2 Cl5 Cd1 78.9(2) . .
Cl6 Cd2 Cl5 Cd1 -179.11(14) . .
Cl8 Cd2 Cl5 Cd1 -62.4(13) . .
Cl10 Cd2 Cl5 Cd1 -89.5(2) . .
Cl7 Cd2 Cl5 Cd1 -8.06(19) . .
O101 Cd1 Cl5 Cd2 -78.7(4) . .
Cl4 Cd1 Cl5 Cd2 -166.2(2) 3_756 .
Cl7 Cd1 Cl5 Cd2 8.5(2) . .
Cl9 Cd1 Cl5 Cd2 94.7(2) . .
Cl9 Cd1 Cl5 Cd2 61.8(18) 3_756 .
Cl2 Cd3 Cl6 Cd2 91.1(2) . .
Cl3 Cd3 Cl6 Cd2 -174.42(15) 3_655 .
Cl8 Cd3 Cl6 Cd2 -4.67(18) . .
Cl11 Cd3 Cl6 Cd2 -89.0(2) . .
Cl11 Cd3 Cl6 Cd2 -48.1(18) 3_655 .
Cl1 Cd2 Cl6 Cd3 -86.8(2) . .
Cl5 Cd2 Cl6 Cd3 176.67(14) . .
Cl8 Cd2 Cl6 Cd3 4.64(18) . .
Cl10 Cd2 Cl6 Cd3 87.6(2) . .
Cl7 Cd2 Cl6 Cd3 60.0(11) . .
O101 Cd1 Cl7 Cd5 176.4(4) . .
Cl4 Cd1 Cl7 Cd5 -126.4(11) 3_756 .
Cl5 Cd1 Cl7 Cd5 88.6(2) . .
Cl9 Cd1 Cl7 Cd5 -2.98(14) . .
Cl9 Cd1 Cl7 Cd5 -86.4(2) 3_756 .
O101 Cd1 Cl7 Cd2 80.0(4) . .
Cl4 Cd1 Cl7 Cd2 137.2(11) 3_756 .
Cl5 Cd1 Cl7 Cd2 -7.79(19) . .
Cl9 Cd1 Cl7 Cd2 -99.4(2) . .
Cl9 Cd1 Cl7 Cd2 177.21(13) 3_756 .
O102 Cd5 Cl7 Cd1 -30.7(16) . .
Cl12 Cd5 Cl7 Cd1 -178.2(2) . .
Cl4 Cd5 Cl7 Cd1 87.2(2) . .
Cl10 Cd5 Cl7 Cd1 -92.1(2) . .
Cl9 Cd5 Cl7 Cd1 2.94(14) . .
O102 Cd5 Cl7 Cd2 58.8(16) . .
Cl12 Cd5 Cl7 Cd2 -88.7(2) . .
Cl4 Cd5 Cl7 Cd2 176.78(17) . .
Cl10 Cd5 Cl7 Cd2 -2.53(14) . .
Cl9 Cd5 Cl7 Cd2 92.5(2) . .
Cl1 Cd2 Cl7 Cd1 -87.05(19) . .
Cl5 Cd2 Cl7 Cd1 7.82(19) . .
Cl6 Cd2 Cl7 Cd1 125.5(10) . .
Cl8 Cd2 Cl7 Cd1 -179.40(13) . .
Cl10 Cd2 Cl7 Cd1 97.6(2) . .
Cl1 Cd2 Cl7 Cd5 177.9(2) . .
Cl5 Cd2 Cl7 Cd5 -87.2(2) . .
Cl6 Cd2 Cl7 Cd5 30.4(12) . .
Cl8 Cd2 Cl7 Cd5 85.5(2) . .
Cl10 Cd2 Cl7 Cd5 2.49(14) . .
Cl2 Cd3 Cl8 Cd2 -91.2(2) . .
Cl3 Cd3 Cl8 Cd2 119.0(9) 3_655 .
Cl6 Cd3 Cl8 Cd2 4.53(18) . .
Cl11 Cd3 Cl8 Cd2 97.0(2) . .
Cl11 Cd3 Cl8 Cd2 -179.90(13) 3_655 .
Cl2 Cd3 Cl8 Cd4 171.9(2) . .
Cl3 Cd3 Cl8 Cd4 22.2(10) 3_655 .
Cl6 Cd3 Cl8 Cd4 -92.4(2) . .
Cl11 Cd3 Cl8 Cd4 0.12(13) . .
Cl11 Cd3 Cl8 Cd4 83.2(2) 3_655 .
Cl1 Cd2 Cl8 Cd3 96.45(19) . .
Cl5 Cd2 Cl8 Cd3 -122.2(12) . .
Cl6 Cd2 Cl8 Cd3 -4.52(18) . .
Cl10 Cd2 Cl8 Cd3 -94.8(2) . .
Cl7 Cd2 Cl8 Cd3 -176.31(14) . .
Cl1 Cd2 Cl8 Cd4 -167.8(2) . .
Cl5 Cd2 Cl8 Cd4 -26.4(13) . .
Cl6 Cd2 Cl8 Cd4 91.3(2) . .
Cl10 Cd2 Cl8 Cd4 0.95(14) . .
Cl7 Cd2 Cl8 Cd4 -80.5(2) . .
O103 Cd4 Cl8 Cd3 34(3) . .
Cl12 Cd4 Cl8 Cd3 178.57(18) . .
Cl3 Cd4 Cl8 Cd3 -88.2(2) . .
Cl10 Cd4 Cl8 Cd3 92.5(2) . .
Cl11 Cd4 Cl8 Cd3 -0.13(13) . .
O103 Cd4 Cl8 Cd2 -60(3) . .
Cl12 Cd4 Cl8 Cd2 85.1(2) . .
Cl3 Cd4 Cl8 Cd2 178.25(19) . .
Cl10 Cd4 Cl8 Cd2 -0.98(15) . .
Cl11 Cd4 Cl8 Cd2 -93.6(2) . .
O101 Cd1 Cl9 Cd5 -2(3) . .
Cl4 Cd1 Cl9 Cd5 175.18(19) 3_756 .
Cl5 Cd1 Cl9 Cd5 -85.7(2) . .
Cl7 Cd1 Cl9 Cd5 2.92(14) . .
Cl9 Cd1 Cl9 Cd5 90.9(2) 3_756 .
O101 Cd1 Cl9 Cd1 -93(3) . 3_756
Cl4 Cd1 Cl9 Cd1 84.3(2) 3_756 3_756
Cl5 Cd1 Cl9 Cd1 -176.59(19) . 3_756
Cl7 Cd1 Cl9 Cd1 -88.0(2) . 3_756
Cl9 Cd1 Cl9 Cd1 0.0 3_756 3_756
O102 Cd5 Cl9 Cd1 169.7(4) . .
Cl12 Cd5 Cl9 Cd1 -41(6) . .
Cl4 Cd5 Cl9 Cd1 -102.7(2) . .
Cl7 Cd5 Cl9 Cd1 -2.91(14) . .
Cl10 Cd5 Cl9 Cd1 81.7(2) . .
O102 Cd5 Cl9 Cd1 -93.6(4) . 3_756
Cl12 Cd5 Cl9 Cd1 55(6) . 3_756
Cl4 Cd5 Cl9 Cd1 -5.91(18) . 3_756
Cl7 Cd5 Cl9 Cd1 93.9(2) . 3_756
Cl10 Cd5 Cl9 Cd1 178.42(12) . 3_756
O103 Cd4 Cl10 Cd5 -88.3(4) . .
Cl12 Cd4 Cl10 Cd5 0.51(18) . .
Cl3 Cd4 Cl10 Cd5 93.6(11) . .
Cl11 Cd4 Cl10 Cd5 -177.76(12) . .
Cl8 Cd4 Cl10 Cd5 98.1(2) . .
O103 Cd4 Cl10 Cd2 174.5(4) . .
Cl12 Cd4 Cl10 Cd2 -96.7(2) . .
Cl3 Cd4 Cl10 Cd2 -3.6(12) . .
Cl11 Cd4 Cl10 Cd2 85.1(2) . .
Cl8 Cd4 Cl10 Cd2 0.96(15) . .
O102 Cd5 Cl10 Cd4 97.4(4) . .
Cl12 Cd5 Cl10 Cd4 -0.51(18) . .
Cl4 Cd5 Cl10 Cd4 95(3) . .
Cl7 Cd5 Cl10 Cd4 -94.3(2) . .
Cl9 Cd5 Cl10 Cd4 -178.93(12) . .
O102 Cd5 Cl10 Cd2 -165.7(4) . .
Cl12 Cd5 Cl10 Cd2 96.3(2) . .
Cl4 Cd5 Cl10 Cd2 -168(2) . .
Cl7 Cd5 Cl10 Cd2 2.57(15) . .
Cl9 Cd5 Cl10 Cd2 -82.1(2) . .
Cl1 Cd2 Cl10 Cd4 66.8(9) . .
Cl5 Cd2 Cl10 Cd4 175.0(2) . .
Cl6 Cd2 Cl10 Cd4 -86.2(2) . .
Cl8 Cd2 Cl10 Cd4 -0.98(15) . .
Cl7 Cd2 Cl10 Cd4 89.1(2) . .
Cl1 Cd2 Cl10 Cd5 -24.8(9) . .
Cl5 Cd2 Cl10 Cd5 83.4(2) . .
Cl6 Cd2 Cl10 Cd5 -177.81(19) . .
Cl8 Cd2 Cl10 Cd5 -92.6(2) . .
Cl7 Cd2 Cl10 Cd5 -2.47(14) . .
O103 Cd4 Cl11 Cd3 -175.7(4) . .
Cl12 Cd4 Cl11 Cd3 -141(5) . .
Cl3 Cd4 Cl11 Cd3 86.8(2) . .
Cl10 Cd4 Cl11 Cd3 -83.4(2) . .
Cl8 Cd4 Cl11 Cd3 0.12(13) . .
O103 Cd4 Cl11 Cd3 87.4(4) . 3_655
Cl12 Cd4 Cl11 Cd3 122(6) . 3_655
Cl3 Cd4 Cl11 Cd3 -10.11(18) . 3_655
Cl10 Cd4 Cl11 Cd3 179.70(12) . 3_655
Cl8 Cd4 Cl11 Cd3 -96.8(2) . 3_655
Cl2 Cd3 Cl11 Cd4 -95.8(14) . .
Cl3 Cd3 Cl11 Cd4 -176.0(2) 3_655 .
Cl6 Cd3 Cl11 Cd4 85.3(2) . .
Cl8 Cd3 Cl11 Cd4 -0.13(13) . .
Cl11 Cd3 Cl11 Cd4 -90.4(2) 3_655 .
Cl2 Cd3 Cl11 Cd3 -5.3(15) . 3_655
Cl3 Cd3 Cl11 Cd3 -85.5(2) 3_655 3_655
Cl6 Cd3 Cl11 Cd3 175.75(19) . 3_655
Cl8 Cd3 Cl11 Cd3 90.3(2) . 3_655
Cl11 Cd3 Cl11 Cd3 0.0 3_655 3_655
O102 Cd5 Cl12 Cd4 -87.5(4) . .
Cl4 Cd5 Cl12 Cd4 -175.16(16) . .
Cl7 Cd5 Cl12 Cd4 85.3(2) . .
Cl10 Cd5 Cl12 Cd4 0.53(19) . .
Cl9 Cd5 Cl12 Cd4 124(6) . .
O103 Cd4 Cl12 Cd5 91.9(4) . .
Cl3 Cd4 Cl12 Cd5 -170.72(18) . .
Cl10 Cd4 Cl12 Cd5 -0.54(19) . .
Cl11 Cd4 Cl12 Cd5 57(6) . .
Cl8 Cd4 Cl12 Cd5 -83.8(2) . .
N1 C5 C4 C1 0(3) . .
C6 C5 C4 C1 -177(2) . .
C2 C1 C4 C5 1(4) . .
C9 C8 N2 C12 3(4) . .
C11 C12 N2 C8 0(3) . .
C13 C12 N2 C8 -174(2) . .
